data_4024277
loop_
_publ_author_name
'Hirohiko Houjou'
'Takatoshi Motoyama'
'Seisaku Banno'
'Isao Yoshikawa'
'Koji Araki'

_publ_section_title
;
Experimental and Theoretical Studies on Constitutional Isomers of
2,6-Dihydroxynaphthalene Carbaldehydes. Effects of Resonance-Assisted
Hydrogen Bonding on the Electronic Absorption Spectra
;
_journal_name_full 'Journal of Organic Chemistry'
_journal_page_first 520
_journal_page_last 529
_journal_paper_doi 10.1021/jo802345f
_journal_volume 74
_journal_year 2009
_chemical_formula_moiety 'C12 H8 O4'
_chemical_formula_sum 'C12 H8 O4'
_chemical_formula_weight 216.18
_space_group_IT_number 14
_symmetry_cell_setting monoclinic
_symmetry_space_group_name_Hall '-P 2yn'
_symmetry_space_group_name_H-M 'P 1 21/n 1'
_atom_sites_solution_hydrogens geom
_atom_sites_solution_primary direct
_atom_sites_solution_secondary difmap
_audit_creation_method SHELXL-97
_cell_angle_alpha 90.00
_cell_angle_beta 92.857(8)
_cell_angle_gamma 90.00
_cell_formula_units_Z 2
_cell_length_a 4.8840(5)
_cell_length_b 5.9640(7)
_cell_length_c 15.3700(17)
_cell_measurement_reflns_used 4324
_cell_measurement_temperature 193(2)
_cell_measurement_theta_max 73.44
_cell_measurement_theta_min 5.76
_cell_volume 447.14(9)
_computing_cell_refinement Scalepack
_computing_data_collection 'MacScience Xpress'
_computing_data_reduction 'Denzo and Scalepack'
_computing_molecular_graphics maXus
_computing_structure_refinement 'SHELXL-97 (Sheldrick, 1997)'
_computing_structure_solution 'SHELXS-97 (Sheldrick, 1990)'
_diffrn_ambient_temperature 193(2)
_diffrn_measured_fraction_theta_full 0.827
_diffrn_measured_fraction_theta_max 0.827
_diffrn_measurement_device_type 'MacScience DIPLabo'
_diffrn_measurement_method IP
_diffrn_radiation_monochromator graphite
_diffrn_radiation_source 'fine-focus sealed tube'
_diffrn_radiation_type CuK\a
_diffrn_radiation_wavelength 1.54184
_diffrn_reflns_av_R_equivalents 0.032
_diffrn_reflns_av_sigmaI/netI 0.0229
_diffrn_reflns_limit_h_max 6
_diffrn_reflns_limit_h_min -5
_diffrn_reflns_limit_k_max 7
_diffrn_reflns_limit_k_min -6
_diffrn_reflns_limit_l_max 19
_diffrn_reflns_limit_l_min -18
_diffrn_reflns_number 4324
_diffrn_reflns_theta_full 73.44
_diffrn_reflns_theta_max 73.44
_diffrn_reflns_theta_min 5.76
_exptl_absorpt_coefficient_mu 1.029
_exptl_absorpt_correction_T_max 0.8994
_exptl_absorpt_correction_T_min 0.8168
_exptl_absorpt_correction_type integration
_exptl_crystal_colour red
_exptl_crystal_density_diffrn 1.606
_exptl_crystal_density_method 'not measured'
_exptl_crystal_description plate
_exptl_crystal_F_000 224
_exptl_crystal_size_max 0.30
_exptl_crystal_size_mid 0.12
_exptl_crystal_size_min 0.08
_refine_diff_density_max 0.353
_refine_diff_density_min -0.495
_refine_diff_density_rms 0.119
_refine_ls_extinction_method none
_refine_ls_goodness_of_fit_ref 1.116
_refine_ls_hydrogen_treatment mixed
_refine_ls_matrix_type full
_refine_ls_number_parameters 74
_refine_ls_number_reflns 741
_refine_ls_number_restraints 0
_refine_ls_restrained_S_all 1.116
_refine_ls_R_factor_all 0.1191
_refine_ls_R_factor_gt 0.1059
_refine_ls_shift/su_max 0.000
_refine_ls_shift/su_mean 0.000
_refine_ls_structure_factor_coef Fsqd
_refine_ls_weighting_details 'calc w=1/[\s^2^(Fo^2^)+(0.1585P)^2^+1.3612P] where P=(Fo^2^+2Fc^2^)/3'
_refine_ls_weighting_scheme calc
_refine_ls_wR_factor_gt 0.2915
_refine_ls_wR_factor_ref 0.3111
_reflns_number_gt 623
_reflns_number_total 741
_reflns_threshold_expression >2sigma(I)
_cod_data_source_file jo802345f_si_003.cif
_cod_data_source_block 2
_cod_depositor_comments
;
The following automatic conversions were performed:

data name '_atom_site_symetry_multiplicity' was replaced with
'_atom_site_symmetry_multiplicity' as specified in the replacement
file 'data/replacement-values/replacement_tags.lst'.

Automatic conversion script
Id: cif_correct_tags 9268 2022-04-12 08:56:07Z antanas 
;
_cod_original_sg_symbol_H-M P21/n
_cod_database_code 4024277

loop_
_symmetry_equiv_pos_as_xyz
'x, y, z'
'-x+1/2, y+1/2, -z+1/2'
'-x, -y, -z'
'x-1/2, -y-1/2, z-1/2'

loop_
_atom_site_label
_atom_site_type_symbol
_atom_site_fract_x
_atom_site_fract_y
_atom_site_fract_z
_atom_site_U_iso_or_equiv
_atom_site_adp_type
_atom_site_occupancy
_atom_site_symmetry_multiplicity
_atom_site_calc_flag
_atom_site_refinement_flags
_atom_site_disorder_assembly
_atom_site_disorder_group
O1 O -0.0243(8) 0.8411(6) 0.1255(3) 0.0487(12) Uani 1 1 d . . .
H1 H -0.0915 0.7851 0.1698 0.073 Uiso 1 1 calc R . .
O2 O -0.1260(7) 0.5030(6) 0.2372(2) 0.0499(12) Uani 1 1 d . . .
C3 C 0.2852(9) 0.7544(9) 0.0193(3) 0.0408(13) Uani 1 1 d . . .
H2 H 0.2508 0.8980 -0.0057 0.049 Uiso 1 1 calc R . .
C4 C 0.1924(9) 0.4739(8) 0.1261(3) 0.0389(13) Uani 1 1 d . . .
C5 C 0.0409(10) 0.3901(9) 0.1986(3) 0.0442(14) Uani 1 1 d . . .
H3 H 0.0725 0.2400 0.2171 0.053 Uiso 1 1 calc R . .
C6 C 0.3787(10) 0.3285(8) 0.0906(3) 0.0403(13) Uani 1 1 d . . .
H4 H 0.4075 0.1843 0.1156 0.048 Uiso 1 1 calc R . .
C7 C 0.4749(9) 0.6080(8) -0.0182(3) 0.0369(13) Uani 1 1 d . . .
C8 C 0.1520(10) 0.6905(8) 0.0909(3) 0.0413(13) Uani 1 1 d . . .

loop_
_atom_site_aniso_label
_atom_site_aniso_U_11
_atom_site_aniso_U_22
_atom_site_aniso_U_33
_atom_site_aniso_U_23
_atom_site_aniso_U_13
_atom_site_aniso_U_12
O1 0.055(2) 0.038(2) 0.055(2) 0.0011(16) 0.0205(18) 0.0108(16)
O2 0.055(2) 0.043(2) 0.054(2) 0.0007(17) 0.0221(19) 0.0012(17)
C3 0.039(3) 0.036(3) 0.048(3) 0.001(2) 0.008(2) 0.004(2)
C4 0.038(3) 0.036(3) 0.042(3) -0.004(2) 0.006(2) -0.004(2)
C5 0.047(3) 0.043(3) 0.043(3) 0.006(2) 0.008(2) 0.000(2)
C6 0.047(3) 0.037(3) 0.037(3) 0.003(2) 0.004(2) 0.000(2)
C7 0.037(3) 0.035(3) 0.039(3) -0.002(2) 0.007(2) 0.001(2)
C8 0.041(3) 0.037(3) 0.046(3) 0.000(2) 0.008(2) 0.003(2)

loop_
_atom_type_symbol
_atom_type_description
_atom_type_scat_dispersion_real
_atom_type_scat_dispersion_imag
_atom_type_scat_source
C C 0.0181 0.0091 'International Tables Vol C Tables 4.2.6.8 and 6.1.1.4'
O O 0.0492 0.0322 'International Tables Vol C Tables 4.2.6.8 and 6.1.1.4'
H H 0.0000 0.0000 'International Tables Vol C Tables 4.2.6.8 and 6.1.1.4'

loop_
_geom_angle_atom_site_label_1
_geom_angle_atom_site_label_2
_geom_angle_atom_site_label_3
_geom_angle
_geom_angle_site_symmetry_1
_geom_angle_site_symmetry_3
_geom_angle_publ_flag
C8 C3 C7 120.3(5) . . ?
C6 C4 C8 120.2(4) . . ?
C6 C4 C5 117.0(5) . . ?
C8 C4 C5 122.8(4) . . ?
O2 C5 C4 123.7(5) . . ?
C4 C6 C7 120.8(5) . 3_665 ?
C6 C7 C3 121.7(5) 3_665 . ?
C6 C7 C7 118.1(5) 3_665 3_665 ?
C3 C7 C7 120.2(5) . 3_665 ?
C3 C8 O1 117.8(4) . . ?
C3 C8 C4 120.3(5) . . ?
O1 C8 C4 122.0(4) . . ?

loop_
_geom_bond_atom_site_label_1
_geom_bond_atom_site_label_2
_geom_bond_distance
_geom_bond_site_symmetry_2
_geom_bond_publ_flag
O1 C8 1.370(6) . ?
O2 C5 1.232(6) . ?
C3 C8 1.360(7) . ?
C3 C7 1.416(6) . ?
C4 C6 1.388(7) . ?
C4 C8 1.411(7) . ?
C4 C5 1.456(7) . ?
C6 C7 1.405(7) 3_665 ?
C7 C6 1.405(7) 3_665 ?
C7 C7 1.421(10) 3_665 ?
